data_4317069
loop_
_publ_author_name
'Yulia Sevryugina'
'Richard L. Julius'
'M. Frederick Hawthorne'

_publ_section_title
;
 Novel Approach to Aminocarboranes by Mild Amidation of Selected
 Iodo-carboranes
;
_journal_name_full 'Inorganic Chemistry'
_journal_page_first 10627
_journal_page_last 10634
_journal_paper_doi 10.1021/ic101620h
_journal_volume 49
_journal_year 2010
_chemical_formula_moiety
;
 [B10 C2 H10] {(N H) (C O) (C F3)}2
;
_chemical_formula_sum 'C6 H12 B10 F6 N2 O2'
_chemical_formula_weight 366.28
_chemical_melting_point ?
_chemical_name_systematic
; 
 N,N'-(1,7-dicarba-closo-dodecaboran-9,10-diyl)
 bis(trifluoroacetamide)
;
_space_group_IT_number 61
_symmetry_cell_setting orthorhombic
_symmetry_space_group_name_Hall '-P 2ac 2ab'
_symmetry_space_group_name_H-M 'P b c a'
_atom_sites_solution_hydrogens difmap
_atom_sites_solution_primary direct
_atom_sites_solution_secondary difmap
_audit_creation_method SHELXL-97
_cell_angle_alpha 90.00
_cell_angle_beta 90.00
_cell_angle_gamma 90.00
_cell_formula_units_Z 8
_cell_length_a 14.2674(19)
_cell_length_b 10.6374(14)
_cell_length_c 20.507(3)
_cell_measurement_reflns_used 6776
_cell_measurement_temperature 173(2)
_cell_measurement_theta_max 27.10
_cell_measurement_theta_min 2.45
_cell_volume 3112.3(7)
_computing_cell_refinement 'SMART, SAINT'
_computing_data_collection SMART
_computing_data_reduction SAINT
_computing_molecular_graphics 'SHELXP-01 (Sheldrick, 2001)'
_computing_publication_material 'SHELXCIF-01 (Sheldrick, 2001)'
_computing_structure_refinement 'SHELXL-01 (Sheldrick, 2001)'
_computing_structure_solution 'SHELXS-01 (Sheldrick, 2001)'
_diffrn_ambient_temperature 173(2)
_diffrn_measured_fraction_theta_full 0.999
_diffrn_measured_fraction_theta_max 0.999
_diffrn_measurement_device_type 'Bruker SMART APEX CCD'
_diffrn_measurement_method '0.3 deg wide \w exposures'
_diffrn_radiation_monochromator graphite
_diffrn_radiation_source 'fine-focus sealed tube'
_diffrn_radiation_type MoK\a
_diffrn_radiation_wavelength 0.71073
_diffrn_reflns_av_R_equivalents 0.0370
_diffrn_reflns_av_sigmaI/netI 0.0221
_diffrn_reflns_limit_h_max 18
_diffrn_reflns_limit_h_min -18
_diffrn_reflns_limit_k_max 12
_diffrn_reflns_limit_k_min -13
_diffrn_reflns_limit_l_max 26
_diffrn_reflns_limit_l_min -26
_diffrn_reflns_number 25461
_diffrn_reflns_theta_full 27.14
_diffrn_reflns_theta_max 27.14
_diffrn_reflns_theta_min 1.99
_diffrn_standards_decay_% 0
_diffrn_standards_interval_count na
_diffrn_standards_interval_time na
_diffrn_standards_number 'none (area detector data)'
_exptl_absorpt_coefficient_mu 0.143
_exptl_absorpt_correction_T_max 0.9831
_exptl_absorpt_correction_T_min 0.9504
_exptl_absorpt_correction_type 'multi-scan (SADABS)'
_exptl_crystal_colour colourless
_exptl_crystal_density_diffrn 1.563
_exptl_crystal_density_meas ?
_exptl_crystal_density_method none
_exptl_crystal_description plate
_exptl_crystal_F_000 1456
_exptl_crystal_size_max 0.36
_exptl_crystal_size_mid 0.26
_exptl_crystal_size_min 0.12
_refine_diff_density_max 0.602
_refine_diff_density_min -0.689
_refine_diff_density_rms 0.057
_refine_ls_extinction_coef noref
_refine_ls_extinction_method none
_refine_ls_goodness_of_fit_ref 1.041
_refine_ls_hydrogen_treatment refall
_refine_ls_matrix_type full
_refine_ls_number_parameters 292
_refine_ls_number_reflns 3436
_refine_ls_number_restraints 18
_refine_ls_restrained_S_all 1.099
_refine_ls_R_factor_all 0.0646
_refine_ls_R_factor_gt 0.0536
_refine_ls_shift/su_max 0.000
_refine_ls_shift/su_mean 0.000
_refine_ls_structure_factor_coef Fsqd
_refine_ls_weighting_details 'calc w=1/[\s^2^(Fo^2^)+(0.0546P)^2^+4.0710P] where P=(Fo^2^+2Fc^2^)/3'
_refine_ls_weighting_scheme calc
_refine_ls_wR_factor_gt 0.1290
_refine_ls_wR_factor_ref 0.1360
_reflns_number_gt 2898
_reflns_number_total 3436
_reflns_threshold_expression >2sigma(I)
_cod_data_source_file ic101620h_si_002_09.cif
_cod_data_source_block m-[B10C2H10]-9,10-[NHCO(CF3)]2_(15bO)
_cod_depositor_comments
;
The following automatic conversions were performed:

'_chemical_melting_point' value 'not measured' was changed to '?' -
the value is undefined or not given.

Automatic conversion script
Id: cif_fix_values 1569 2011-02-09 13:29:24Z adriana 

The following automatic conversions were performed:

'_exptl_crystal_density_meas' value 'not measured' was changed to '?'
- the value is perceived as not measured.

Automatic conversion script
Id: cif_fix_values 3008 2015-01-20 13:52:24Z robertas 
;
_cod_original_cell_volume 3112.2(7)
_cod_database_code 4317069

loop_
_symmetry_equiv_pos_as_xyz
'x, y, z'
'-x+1/2, -y, z+1/2'
'-x, y+1/2, -z+1/2'
'x+1/2, -y+1/2, -z'
'-x, -y, -z'
'x-1/2, y, -z-1/2'
'x, -y-1/2, z-1/2'
'-x-1/2, y-1/2, z'

loop_
_atom_site_label
_atom_site_type_symbol
_atom_site_fract_x
_atom_site_fract_y
_atom_site_fract_z
_atom_site_U_iso_or_equiv
_atom_site_adp_type
_atom_site_occupancy
_atom_site_symmetry_multiplicity
_atom_site_calc_flag
_atom_site_refinement_flags
_atom_site_disorder_assembly
_atom_site_disorder_group
C1 C 0.61604(16) -0.1873(2) 0.27891(11) 0.0258(5) Uani 1 1 d . . .
H1 H 0.6300(19) -0.211(3) 0.2349(14) 0.037(7) Uiso 1 1 d . . .
B2 B 0.6154(2) -0.3052(2) 0.33424(13) 0.0282(5) Uani 1 1 d . . .
H2B H 0.6364(19) -0.399(2) 0.3234(12) 0.031(7) Uiso 1 1 d . . .
B3 B 0.70772(19) -0.1922(3) 0.33121(13) 0.0289(6) Uani 1 1 d . . .
H3B H 0.775(2) -0.226(3) 0.3176(13) 0.037(7) Uiso 1 1 d . . .
B4 B 0.66015(18) -0.0472(2) 0.30601(12) 0.0245(5) Uani 1 1 d . . .
H4B H 0.6969(19) 0.009(3) 0.2739(13) 0.033(7) Uiso 1 1 d . . .
B5 B 0.53717(18) -0.0698(2) 0.29388(11) 0.0222(5) Uani 1 1 d . . .
H5B H 0.5033(19) -0.024(2) 0.2538(12) 0.027(6) Uiso 1 1 d . . .
B6 B 0.51029(18) -0.2302(2) 0.31072(12) 0.0253(5) Uani 1 1 d . . .
H6B H 0.4580(18) -0.281(3) 0.2814(13) 0.032(7) Uiso 1 1 d . . .
C7 C 0.65160(16) -0.2271(2) 0.40214(11) 0.0260(5) Uani 1 1 d . . .
H7 H 0.6854(18) -0.272(3) 0.4337(13) 0.030(7) Uiso 1 1 d . . .
B8 B 0.68489(18) -0.0737(2) 0.38965(12) 0.0247(5) Uani 1 1 d . . .
H8B H 0.7431(19) -0.035(2) 0.4161(12) 0.029(7) Uiso 1 1 d . . .
B9 B 0.57892(17) 0.0021(2) 0.36701(11) 0.0208(5) Uani 1 1 d . . .
B10 B 0.48551(17) -0.1116(2) 0.37026(11) 0.0208(5) Uani 1 1 d . . .
B11 B 0.53432(18) -0.2579(2) 0.39445(12) 0.0251(5) Uani 1 1 d . . .
H11B H 0.5026(18) -0.327(2) 0.4243(12) 0.028(6) Uiso 1 1 d . . .
B12 B 0.57745(18) -0.1144(2) 0.42921(12) 0.0232(5) Uani 1 1 d . . .
H12B H 0.5680(17) -0.098(2) 0.4807(12) 0.026(6) Uiso 1 1 d . . .
N1 N 0.55456(13) 0.13681(17) 0.37816(9) 0.0227(4) Uani 1 1 d . . .
H1A H 0.512(2) 0.166(3) 0.3535(13) 0.030(7) Uiso 1 1 d . . .
C3 C 0.58275(15) 0.21108(19) 0.42681(10) 0.0213(4) Uani 1 1 d . . .
O1 O 0.63832(12) 0.18578(15) 0.46973(8) 0.0306(4) Uani 1 1 d . . .
C5 C 0.53506(17) 0.3417(2) 0.42580(11) 0.0271(5) Uani 1 1 d . . .
F1 F 0.57874(11) 0.42282(13) 0.46376(8) 0.0395(4) Uani 1 1 d . . .
F2 F 0.44680(10) 0.33300(14) 0.44648(8) 0.0421(4) Uani 1 1 d . . .
F3 F 0.53219(15) 0.38946(14) 0.36565(7) 0.0513(5) Uani 1 1 d . . .
N2 N 0.38898(13) -0.07535(17) 0.39157(9) 0.0229(4) Uani 1 1 d . A .
H2A H 0.3663(18) -0.113(2) 0.4234(13) 0.025(7) Uiso 1 1 d . . .
C4 C 0.34073(16) 0.0236(2) 0.36925(10) 0.0247(5) Uani 1 1 d . . .
O2 O 0.36533(12) 0.09688(16) 0.32669(8) 0.0324(4) Uani 1 1 d . A .
C6 C 0.24495(19) 0.0457(3) 0.40126(12) 0.0366(6) Uani 1 1 d D A 1
F4 F 0.2254(3) -0.0384(4) 0.4502(2) 0.0272(9) Uiso 0.55 1 d PD A 1
F5 F 0.1764(2) 0.0460(4) 0.36003(14) 0.0383(7) Uiso 0.55 1 d PD A 1
F6 F 0.2459(3) 0.1636(3) 0.4298(2) 0.0471(10) Uiso 0.55 1 d PD A 1
F4X F 0.2323(4) -0.0018(6) 0.4562(3) 0.0319(16) Uiso 0.30 1 d PD A 2
F5X F 0.1768(4) -0.0157(6) 0.3573(2) 0.0364(12) Uiso 0.30 1 d PD A 2
F6X F 0.2176(5) 0.1590(6) 0.4024(4) 0.0598(19) Uiso 0.30 1 d PD A 2
F4Y F 0.2123(11) -0.0485(13) 0.4340(7) 0.055(5) Uiso 0.15 1 d PD A 3
F5Y F 0.1875(6) 0.1069(10) 0.3628(4) 0.0237(18) Uiso 0.15 1 d PD A 3
F6Y F 0.2630(8) 0.1472(10) 0.4483(6) 0.038(3) Uiso 0.15 1 d PD A 3

loop_
_atom_site_aniso_label
_atom_site_aniso_U_11
_atom_site_aniso_U_22
_atom_site_aniso_U_33
_atom_site_aniso_U_23
_atom_site_aniso_U_13
_atom_site_aniso_U_12
C1 0.0289(11) 0.0241(11) 0.0243(10) -0.0056(9) 0.0017(9) 0.0000(9)
B2 0.0318(13) 0.0229(12) 0.0300(13) -0.0041(10) -0.0007(11) 0.0037(11)
B3 0.0251(13) 0.0300(13) 0.0316(13) -0.0048(11) 0.0016(11) 0.0038(11)
B4 0.0250(12) 0.0247(12) 0.0237(11) -0.0020(9) 0.0030(10) -0.0024(10)
B5 0.0259(12) 0.0206(11) 0.0199(11) -0.0017(9) -0.0006(9) -0.0010(10)
B6 0.0282(13) 0.0213(12) 0.0263(12) -0.0037(10) 0.0000(10) -0.0005(10)
C7 0.0277(11) 0.0227(11) 0.0275(11) 0.0009(9) -0.0023(9) 0.0057(9)
B8 0.0217(12) 0.0257(12) 0.0266(12) -0.0020(10) -0.0020(10) 0.0005(10)
B9 0.0223(11) 0.0197(11) 0.0204(10) -0.0009(9) -0.0015(9) -0.0012(9)
B10 0.0227(11) 0.0185(11) 0.0213(10) -0.0002(9) -0.0013(9) -0.0006(9)
B11 0.0283(13) 0.0192(11) 0.0279(12) 0.0018(9) 0.0000(10) 0.0020(10)
B12 0.0253(12) 0.0218(11) 0.0225(11) 0.0006(9) -0.0007(9) 0.0029(10)
N1 0.0269(10) 0.0191(9) 0.0223(9) -0.0010(7) -0.0054(8) 0.0017(7)
C3 0.0232(10) 0.0193(10) 0.0212(10) 0.0005(8) 0.0035(8) -0.0020(8)
O1 0.0367(9) 0.0275(8) 0.0275(8) -0.0028(7) -0.0097(7) 0.0030(7)
C5 0.0336(12) 0.0218(11) 0.0260(11) -0.0005(9) -0.0003(9) 0.0002(9)
F1 0.0462(9) 0.0229(7) 0.0493(9) -0.0127(6) -0.0036(7) -0.0012(6)
F2 0.0304(8) 0.0356(8) 0.0604(10) -0.0020(7) 0.0010(7) 0.0084(6)
F3 0.0971(14) 0.0269(8) 0.0299(8) 0.0081(6) 0.0018(8) 0.0152(8)
N2 0.0232(9) 0.0230(9) 0.0225(9) 0.0030(7) 0.0022(7) -0.0002(7)
C4 0.0237(11) 0.0266(11) 0.0238(10) -0.0009(9) -0.0023(9) 0.0016(9)
O2 0.0307(9) 0.0318(9) 0.0346(9) 0.0102(7) 0.0008(7) 0.0051(7)
C6 0.0293(12) 0.0438(15) 0.0366(13) 0.0060(11) 0.0022(11) 0.0108(11)

loop_
_atom_type_symbol
_atom_type_description
_atom_type_scat_dispersion_real
_atom_type_scat_dispersion_imag
_atom_type_scat_source
C C 0.0033 0.0016 'International Tables Vol C Tables 4.2.6.8 and 6.1.1.4'
H H 0.0000 0.0000 'International Tables Vol C Tables 4.2.6.8 and 6.1.1.4'
B B 0.0013 0.0007 'International Tables Vol C Tables 4.2.6.8 and 6.1.1.4'
N N 0.0061 0.0033 'International Tables Vol C Tables 4.2.6.8 and 6.1.1.4'
O O 0.0106 0.0060 'International Tables Vol C Tables 4.2.6.8 and 6.1.1.4'
F F 0.0171 0.0103 'International Tables Vol C Tables 4.2.6.8 and 6.1.1.4'

loop_
_geom_angle_atom_site_label_1
_geom_angle_atom_site_label_2
_geom_angle_atom_site_label_3
_geom_angle
_geom_angle_site_symmetry_1
_geom_angle_site_symmetry_3
_geom_angle_publ_flag
B2 C1 B3 63.67(16) . . y
B2 C1 B6 62.62(15) . . y
B3 C1 B6 115.66(18) . . y
B2 C1 B5 114.71(18) . . y
B3 C1 B5 114.67(17) . . y
B6 C1 B5 62.92(14) . . y
B2 C1 B4 115.48(18) . . y
B3 C1 B4 62.38(15) . . y
B6 C1 B4 115.73(17) . . y
B5 C1 B4 63.05(14) . . y
B2 C1 H1 115.8(17) . . n
B3 C1 H1 115.3(17) . . n
B6 C1 H1 118.2(17) . . n
B5 C1 H1 120.0(17) . . n
B4 C1 H1 117.4(17) . . n
C1 B2 C7 100.69(17) . . y
C1 B2 B11 105.17(18) . . y
C7 B2 B11 59.17(14) . . y
C1 B2 B6 59.10(14) . . y
C7 B2 B6 105.13(17) . . y
B11 B2 B6 60.39(15) . . y
C1 B2 B3 58.19(15) . . y
C7 B2 B3 58.37(14) . . y
B11 B2 B3 108.43(18) . . y
B6 B2 B3 108.24(18) . . y
C1 B2 H2B 123.6(14) . . n
C7 B2 H2B 122.9(14) . . n
B11 B2 H2B 126.6(14) . . n
B6 B2 H2B 127.2(14) . . n
B3 B2 H2B 114.6(14) . . n
C1 B3 C7 100.65(18) . . y
C1 B3 B4 59.31(14) . . y
C7 B3 B4 105.11(18) . . y
C1 B3 B8 105.38(18) . . y
C7 B3 B8 59.33(14) . . y
B4 B3 B8 60.31(14) . . y
C1 B3 B2 58.14(15) . . y
C7 B3 B2 58.37(15) . . y
B4 B3 B2 108.38(19) . . y
B8 B3 B2 108.67(18) . . y
C1 B3 H3B 122.7(15) . . n
C7 B3 H3B 125.2(15) . . n
B4 B3 H3B 124.6(15) . . n
B8 B3 H3B 126.0(15) . . n
B2 B3 H3B 116.5(15) . . n
C1 B4 B3 58.31(14) . . y
C1 B4 B8 104.41(17) . . y
B3 B4 B8 60.03(14) . . y
C1 B4 B9 104.19(17) . . y
B3 B4 B9 107.58(18) . . y
B8 B4 B9 59.88(14) . . y
C1 B4 B5 58.46(14) . . y
B3 B4 B5 107.54(18) . . y
B8 B4 B5 107.97(17) . . y
B9 B4 B5 59.98(13) . . y
C1 B4 H4B 119.0(15) . . n
B3 B4 H4B 119.9(15) . . n
B8 B4 H4B 127.4(15) . . n
B9 B4 H4B 127.3(15) . . n
B5 B4 H4B 119.1(15) . . n
C1 B5 B6 58.44(14) . . y
C1 B5 B9 104.14(17) . . y
B6 B5 B9 108.60(17) . . y
C1 B5 B10 104.28(17) . . y
B6 B5 B10 60.21(13) . . y
B9 B5 B10 60.54(13) . . y
C1 B5 B4 58.49(14) . . y
B6 B5 B4 108.21(18) . . y
B9 B5 B4 59.90(13) . . y
B10 B5 B4 108.42(17) . . y
C1 B5 H5B 119.3(14) . . n
B6 B5 H5B 118.9(14) . . n
B9 B5 H5B 127.1(14) . . n
B10 B5 H5B 126.9(14) . . n
B4 B5 H5B 119.4(14) . . n
C1 B6 B2 58.28(15) . . y
C1 B6 B11 104.09(18) . . y
B2 B6 B11 59.79(14) . . y
C1 B6 B5 58.64(14) . . y
B2 B6 B5 107.62(18) . . y
B11 B6 B5 107.74(17) . . y
C1 B6 B10 104.29(17) . . y
B2 B6 B10 107.44(17) . . y
B11 B6 B10 59.72(13) . . y
B5 B6 B10 60.02(13) . . y
C1 B6 H6B 121.5(14) . . n
B2 B6 H6B 120.2(14) . . n
B11 B6 H6B 125.3(14) . . n
B5 B6 H6B 120.7(14) . . n
B10 B6 H6B 125.8(14) . . n
B12 C7 B3 114.80(18) . . y
B12 C7 B2 115.09(18) . . y
B3 C7 B2 63.26(15) . . y
B12 C7 B11 63.57(14) . . y
B3 C7 B11 115.02(18) . . y
B2 C7 B11 62.26(15) . . y
B12 C7 B8 63.19(14) . . y
B3 C7 B8 62.28(15) . . y
B2 C7 B8 115.16(18) . . y
B11 C7 B8 115.97(17) . . y
B12 C7 H7 116.9(16) . . n
B3 C7 H7 117.4(16) . . n
B2 C7 H7 118.5(16) . . n
B11 C7 H7 118.0(16) . . n
B8 C7 H7 116.2(16) . . n
C7 B8 B3 58.39(14) . . y
C7 B8 B4 103.90(17) . . y
B3 B8 B4 59.66(14) . . y
C7 B8 B9 103.60(17) . . y
B3 B8 B9 107.66(17) . . y
B4 B8 B9 60.36(14) . . y
C7 B8 B12 57.70(13) . . y
B3 B8 B12 107.05(18) . . y
B4 B8 B12 107.85(17) . . y
B9 B8 B12 59.88(14) . . y
C7 B8 H8B 120.1(14) . . n
B3 B8 H8B 118.2(14) . . n
B4 B8 H8B 125.6(14) . . n
B9 B8 H8B 128.1(14) . . n
B12 B8 H8B 121.8(14) . . n
N1 B9 B8 126.50(19) . . y
N1 B9 B12 123.82(18) . . y
B8 B9 B12 60.39(14) . . y
N1 B9 B4 122.76(18) . . y
B8 B9 B4 59.77(14) . . y
B12 B9 B4 107.79(17) . . y
N1 B9 B5 117.53(18) . . y
B8 B9 B5 107.99(17) . . y
B12 B9 B5 107.45(17) . . y
B4 B9 B5 60.12(14) . . y
N1 B9 B10 117.84(18) . . y
B8 B9 B10 108.37(17) . . y
B12 B9 B10 59.78(13) . . y
B4 B9 B10 108.00(16) . . y
B5 B9 B10 59.78(13) . . y
N2 B10 B11 120.36(18) . . y
N2 B10 B12 118.91(18) . . y
B11 B10 B12 60.51(14) . . y
N2 B10 B5 124.87(18) . . y
B11 B10 B5 107.54(17) . . y
B12 B10 B5 107.14(17) . . y
N2 B10 B6 124.23(18) . . y
B11 B10 B6 59.72(14) . . y
B12 B10 B6 107.76(17) . . y
B5 B10 B6 59.77(13) . . y
N2 B10 B9 121.28(18) . . y
B11 B10 B9 107.99(17) . . y
B12 B10 B9 59.48(13) . . y
B5 B10 B9 59.69(13) . . y
B6 B10 B9 107.57(17) . . y
C7 B11 B2 58.57(14) . . y
C7 B11 B6 104.24(18) . . y
B2 B11 B6 59.82(15) . . y
C7 B11 B10 103.97(17) . . y
B2 B11 B10 108.13(18) . . y
B6 B11 B10 60.56(13) . . y
C7 B11 B12 57.69(13) . . y
B2 B11 B12 107.20(18) . . y
B6 B11 B12 108.01(17) . . y
B10 B11 B12 59.97(13) . . y
C7 B11 H11B 119.8(14) . . n
B2 B11 H11B 119.3(14) . . n
B6 B11 H11B 126.4(14) . . n
B10 B11 H11B 127.0(14) . . n
B12 B11 H11B 120.4(14) . . n
C7 B12 B9 104.55(17) . . y
C7 B12 B10 104.43(17) . . y
B9 B12 B10 60.74(13) . . y
C7 B12 B8 59.10(14) . . y
B9 B12 B8 59.73(14) . . y
B10 B12 B8 108.61(17) . . y
C7 B12 B11 58.75(14) . . y
B9 B12 B11 108.20(17) . . y
B10 B12 B11 59.52(13) . . y
B8 B12 B11 108.65(17) . . y
C7 B12 H12B 121.1(13) . . n
B9 B12 H12B 125.9(13) . . n
B10 B12 H12B 124.6(13) . . n
B8 B12 H12B 120.7(13) . . n
B11 B12 H12B 119.2(13) . . n
C3 N1 B9 127.79(19) . . y
C3 N1 H1A 116.1(18) . . n
B9 N1 H1A 115.6(18) . . n
O1 C3 N1 127.4(2) . . y
O1 C3 C5 119.71(19) . . y
N1 C3 C5 112.90(18) . . y
F1 C5 F2 107.74(19) . . y
F1 C5 F3 108.13(19) . . y
F2 C5 F3 107.0(2) . . y
F1 C5 C3 111.83(19) . . y
F2 C5 C3 110.42(18) . . y
F3 C5 C3 111.56(18) . . y
C4 N2 B10 125.20(19) . . y
C4 N2 H2A 116.5(18) . . n
B10 N2 H2A 117.7(18) . . n
O2 C4 N2 126.7(2) . . y
O2 C4 C6 117.6(2) . . y
N2 C4 C6 115.6(2) . . y
F5 C6 F4 109.0(3) . . y
F5 C6 F6 106.4(3) . . y
F4 C6 F6 106.4(3) . . y
F5 C6 C4 113.2(2) . . y
F4 C6 C4 113.2(2) . . y
F6 C6 C4 108.2(3) . . y

loop_
_geom_bond_atom_site_label_1
_geom_bond_atom_site_label_2
_geom_bond_distance
_geom_bond_site_symmetry_2
_geom_bond_publ_flag
C1 B2 1.691(4) . y
C1 B3 1.692(3) . y
C1 B6 1.706(3) . y
C1 B5 1.710(3) . y
C1 B4 1.710(3) . y
C1 H1 0.96(3) . n
B2 C7 1.702(3) . y
B2 B11 1.765(4) . y
B2 B6 1.765(4) . y
B2 B3 1.785(4) . y
B2 H2B 1.07(3) . n
B3 C7 1.702(4) . y
B3 B4 1.762(4) . y
B3 B8 1.769(4) . y
B3 H3B 1.06(3) . n
B4 B8 1.774(4) . y
B4 B9 1.784(3) . y
B4 B5 1.788(4) . y
B4 H4B 1.03(3) . n
B5 B6 1.783(3) . y
B5 B9 1.786(3) . y
B5 B10 1.787(3) . y
B5 H5B 1.07(3) . n
B6 B11 1.776(4) . y
B6 B10 1.791(3) . y
B6 H6B 1.10(3) . n
C7 B12 1.693(3) . y
C7 B11 1.712(4) . y
C7 B8 1.719(3) . y
C7 H7 0.94(3) . n
B8 B9 1.776(3) . y
B8 B12 1.787(4) . y
B8 H8B 1.07(3) . n
B9 N1 1.492(3) . y
B9 B12 1.778(3) . y
B9 B10 1.801(3) . y
B10 N2 1.495(3) . y
B10 B11 1.776(3) . y
B10 B12 1.784(3) . y
B11 B12 1.794(4) . y
B11 H11B 1.06(3) . n
B12 H12B 1.08(3) . n
N1 C3 1.335(3) . y
N1 H1A 0.85(3) . n
C3 O1 1.215(3) . y
C3 C5 1.547(3) . y
C5 F1 1.318(3) . y
C5 F2 1.332(3) . y
C5 F3 1.335(3) . y
N2 C4 1.339(3) . y
N2 H2A 0.83(3) . n
C4 O2 1.222(3) . y
C4 C6 1.534(3) . y
C6 F5 1.293(4) . y
C6 F4 1.374(4) . y
C6 F6 1.384(4) . y

loop_
_geom_torsion_atom_site_label_1
_geom_torsion_atom_site_label_2
_geom_torsion_atom_site_label_3
_geom_torsion_atom_site_label_4
_geom_torsion
_geom_torsion_site_symmetry_1
_geom_torsion_site_symmetry_2
_geom_torsion_site_symmetry_3
_geom_torsion_site_symmetry_4
_geom_torsion_publ_flag
B12 B9 N1 C3 45.4(3) . . . . y
B12 B10 N2 C4 118.8(2) . . . . y
B9 N1 C3 O1 4.7(4) . . . . y
B10 N2 C4 O2 3.0(4) . . . . y
